data_4115304
loop_
_publ_author_name
'Matthew Laskoski'
'Winfried Steffen'
'Jason G. M. Morton'
'Mark D. Smith'
'Uwe H. F. Bunz'

_publ_contact_author 'Professor Uwe H. F. Bunz'
_publ_contact_author_address
;
University of South Carolina
Department of Chemistry and Biochemistry
GSRC
Columbia, South Carolina 29208
USA
;
_publ_contact_author_email bunz@mail.chem.sc.edu
_publ_contact_author_fax '803 777 9521'
_publ_contact_author_phone '803 777 8436'
_publ_section_title
;
 Synthesis and Explosive Decomposition of Organometallic
 Dehydro[18]annulenes: An Access to Carbon Nanostructures
;
_journal_name_full 'Journal of the American Chemical Society'
_journal_page_first 13814
_journal_page_last 13818
_journal_paper_doi 10.1021/ja026809o
_journal_volume 124
_journal_year 2002
_chemical_formula_sum 'C58 H70 Co Si2'
_chemical_formula_weight 882.25
_chemical_name_systematic
; 
 ? 
;
_space_group_IT_number 2
_symmetry_cell_setting triclinic
_symmetry_space_group_name_Hall '-P 1'
_symmetry_space_group_name_H-M 'P -1'
_atom_sites_solution_hydrogens geom
_atom_sites_solution_primary direct
_atom_sites_solution_secondary difmap
_audit_creation_method SHELXL-97
_cell_angle_alpha 95.188(2)
_cell_angle_beta 91.231(2)
_cell_angle_gamma 93.394(2)
_cell_formula_units_Z 2
_cell_length_a 9.5471(10)
_cell_length_b 14.7157(14)
_cell_length_c 18.3884(18)
_cell_measurement_reflns_used 5112
_cell_measurement_temperature 173(2)
_cell_measurement_theta_max 25.020
_cell_measurement_theta_min 2.225
_cell_volume 2567.4(4)
_computing_cell_refinement 'SAINT+ NT V6.02a (Bruker, 1998)'
_computing_data_collection 'SMART NT V5.619 (Bruker, 2000)'
_computing_data_reduction 'SAINT+ NT V6.02a'
_computing_molecular_graphics 'SHELXTL V5.1 (Sheldrick, 1997)'
_computing_publication_material 'SHELXTL V5.1'
_computing_structure_refinement 'SHELXL-97 (Sheldrick, 1997)'
_computing_structure_solution 'SHELXS-97 (Sheldrick, 1990)'
_diffrn_ambient_temperature 173(2)
_diffrn_measured_fraction_theta_full 0.990
_diffrn_measured_fraction_theta_max 0.990
_diffrn_measurement_device_type 'Bruker SMART APEX CCD diffractometer'
_diffrn_measurement_method 'omega scans'
_diffrn_radiation_monochromator graphite
_diffrn_radiation_source 'fine-focus sealed tube'
_diffrn_radiation_type MoK\a
_diffrn_radiation_wavelength 0.71073
_diffrn_reflns_av_R_equivalents 0.0395
_diffrn_reflns_av_sigmaI/netI 0.0870
_diffrn_reflns_limit_h_max 11
_diffrn_reflns_limit_h_min -11
_diffrn_reflns_limit_k_max 17
_diffrn_reflns_limit_k_min -17
_diffrn_reflns_limit_l_max 21
_diffrn_reflns_limit_l_min -13
_diffrn_reflns_number 15485
_diffrn_reflns_theta_full 25.07
_diffrn_reflns_theta_max 25.07
_diffrn_reflns_theta_min 1.39
_diffrn_standards_decay_% none
_exptl_absorpt_coefficient_mu 0.416
_exptl_absorpt_correction_T_max 0.9876
_exptl_absorpt_correction_T_min 0.8579
_exptl_absorpt_correction_type multi-scan
_exptl_absorpt_process_details '(SADABS, Bruker, 1997)'
_exptl_crystal_colour orange
_exptl_crystal_density_diffrn 1.141
_exptl_crystal_description plate
_exptl_crystal_F_000 946
_exptl_crystal_size_max 0.38
_exptl_crystal_size_mid 0.08
_exptl_crystal_size_min 0.03
_refine_diff_density_max 1.740
_refine_diff_density_min -0.768
_refine_diff_density_rms 0.078
_refine_ls_extinction_method none
_refine_ls_goodness_of_fit_ref 1.010
_refine_ls_hydrogen_treatment mixed
_refine_ls_matrix_type full
_refine_ls_number_parameters 561
_refine_ls_number_reflns 9039
_refine_ls_number_restraints 0
_refine_ls_restrained_S_all 1.010
_refine_ls_R_factor_all 0.0963
_refine_ls_R_factor_gt 0.0651
_refine_ls_shift/su_max 0.001
_refine_ls_shift/su_mean 0.000
_refine_ls_structure_factor_coef Fsqd
_refine_ls_weighting_details 'calc w=1/[\s^2^(Fo^2^)+(0.0850P)^2^+0.0000P] where P=(Fo^2^+2Fc^2^)/3'
_refine_ls_weighting_scheme calc
_refine_ls_wR_factor_gt 0.1554
_refine_ls_wR_factor_ref 0.1691
_reflns_number_gt 5993
_reflns_number_total 9039
_reflns_threshold_expression >2sigma(I)
_cod_data_source_file ja026809o_s3_2.cif
_cod_data_source_block 10d
_cod_database_code 4115304

loop_
_symmetry_equiv_pos_as_xyz
'x, y, z'
'-x, -y, -z'

loop_
_atom_site_label
_atom_site_type_symbol
_atom_site_fract_x
_atom_site_fract_y
_atom_site_fract_z
_atom_site_U_iso_or_equiv
_atom_site_adp_type
_atom_site_occupancy
_atom_site_symmetry_multiplicity
_atom_site_calc_flag
_atom_site_refinement_flags
Co Co 0.83097(5) 0.97984(3) 0.63637(3) 0.02500(17) Uani 1 1 d .
Si1 Si 0.49561(12) 0.89701(8) 0.67999(7) 0.0342(3) Uani 1 1 d .
Si2 Si 0.88257(13) 0.86580(8) 0.78957(6) 0.0339(3) Uani 1 1 d .
C1 C 0.8786(4) 0.8501(2) 0.6231(2) 0.0224(8) Uani 1 1 d .
C2 C 0.8171(4) 0.8727(2) 0.6944(2) 0.0233(8) Uani 1 1 d .
C3 C 0.6829(4) 0.8858(3) 0.6566(2) 0.0268(9) Uani 1 1 d .
C4 C 0.7464(4) 0.8640(2) 0.5856(2) 0.0216(8) Uani 1 1 d .
C5 C 0.7050(4) 0.8470(2) 0.5112(2) 0.0251(9) Uani 1 1 d .
C6 C 0.6822(4) 0.8260(3) 0.4473(2) 0.0267(9) Uani 1 1 d .
C7 C 0.6617(4) 0.7997(3) 0.3740(2) 0.0273(9) Uani 1 1 d .
C8 C 0.6489(4) 0.7744(3) 0.3104(2) 0.0260(9) Uani 1 1 d .
C9 C 0.6384(4) 0.7397(3) 0.2351(2) 0.0253(9) Uani 1 1 d .
C10 C 0.7533(4) 0.6999(2) 0.2006(2) 0.0233(8) Uani 1 1 d .
C11 C 0.7384(4) 0.6657(3) 0.1272(2) 0.0257(9) Uani 1 1 d .
H11 H 0.8161 0.6390 0.1042 0.031 Uiso 1 1 calc R
C12 C 0.6155(4) 0.6691(2) 0.0867(2) 0.0246(9) Uani 1 1 d .
C13 C 0.4994(4) 0.7092(2) 0.1214(2) 0.0236(8) Uani 1 1 d .
C14 C 0.5133(4) 0.7430(3) 0.1939(2) 0.0253(9) Uani 1 1 d .
H14 H 0.4353 0.7696 0.2169 0.030 Uiso 1 1 calc R
C15 C 0.3642(4) 0.7136(3) 0.0777(2) 0.0297(9) Uani 1 1 d .
H15A H 0.3322 0.6506 0.0587 0.036 Uiso 1 1 calc R
H15B H 0.3850 0.7482 0.0351 0.036 Uiso 1 1 calc R
C16 C 0.2435(4) 0.7567(3) 0.1177(2) 0.0360(10) Uani 1 1 d .
H16A H 0.2723 0.8210 0.1346 0.043 Uiso 1 1 calc R
H16B H 0.2237 0.7239 0.1615 0.043 Uiso 1 1 calc R
C17 C 0.1096(4) 0.7544(3) 0.0709(3) 0.0462(12) Uani 1 1 d .
H17A H 0.0860 0.6904 0.0511 0.055 Uiso 1 1 calc R
H17B H 0.0324 0.7735 0.1028 0.055 Uiso 1 1 calc R
C18 C 0.1148(5) 0.8125(4) 0.0089(3) 0.0566(14) Uani 1 1 d .
H18A H 0.1369 0.8764 0.0276 0.085 Uiso 1 1 calc R
H18B H 0.0234 0.8072 -0.0169 0.085 Uiso 1 1 calc R
H18C H 0.1873 0.7923 -0.0247 0.085 Uiso 1 1 calc R
C19 C 0.6035(4) 0.6309(3) 0.0078(2) 0.0279(9) Uani 1 1 d .
H19A H 0.5777 0.6807 -0.0218 0.033 Uiso 1 1 calc R
H19B H 0.5250 0.5835 0.0027 0.033 Uiso 1 1 calc R
C20 C 0.7325(4) 0.5892(3) -0.0250(2) 0.0299(9) Uani 1 1 d .
H20A H 0.7631 0.5419 0.0058 0.036 Uiso 1 1 calc R
H20B H 0.8097 0.6373 -0.0244 0.036 Uiso 1 1 calc R
C21 C 0.7066(4) 0.5463(3) -0.1032(2) 0.0329(10) Uani 1 1 d .
H21A H 0.6340 0.4953 -0.1035 0.040 Uiso 1 1 calc R
H21B H 0.6704 0.5925 -0.1335 0.040 Uiso 1 1 calc R
C22 C 0.8393(5) 0.5105(3) -0.1365(3) 0.0472(12) Uani 1 1 d .
H22A H 0.9106 0.5611 -0.1374 0.071 Uiso 1 1 calc R
H22B H 0.8181 0.4833 -0.1864 0.071 Uiso 1 1 calc R
H22C H 0.8747 0.4640 -0.1071 0.071 Uiso 1 1 calc R
C23 C 0.8827(4) 0.6905(2) 0.2398(2) 0.0246(9) Uani 1 1 d .
C24 C 0.9906(4) 0.6780(2) 0.2701(2) 0.0240(8) Uani 1 1 d .
C25 C 1.1154(4) 0.6614(2) 0.3043(2) 0.0238(8) Uani 1 1 d .
C26 C 1.2233(4) 0.6450(2) 0.3334(2) 0.0236(8) Uani 1 1 d .
C27 C 1.3512(4) 0.6226(2) 0.3681(2) 0.0224(8) Uani 1 1 d .
C28 C 1.4498(4) 0.5728(2) 0.3279(2) 0.0237(8) Uani 1 1 d .
H28 H 1.4302 0.5540 0.2778 0.028 Uiso 1 1 calc R
C29 C 1.5747(4) 0.5506(2) 0.3596(2) 0.0210(8) Uani 1 1 d .
C30 C 1.6041(4) 0.5787(2) 0.4339(2) 0.0214(8) Uani 1 1 d .
C31 C 1.5057(4) 0.6255(2) 0.4739(2) 0.0232(8) Uani 1 1 d .
H31 H 1.5249 0.6432 0.5242 0.028 Uiso 1 1 calc R
C32 C 1.3794(4) 0.6476(2) 0.4427(2) 0.0224(8) Uani 1 1 d .
C33 C 1.7430(4) 0.5585(3) 0.4691(2) 0.0264(9) Uani 1 1 d .
H33A H 1.8197 0.5891 0.4431 0.032 Uiso 1 1 calc R
H33B H 1.7537 0.4918 0.4613 0.032 Uiso 1 1 calc R
C34 C 1.7627(4) 0.5876(3) 0.5504(2) 0.0258(9) Uani 1 1 d .
H34A H 1.7610 0.6550 0.5584 0.031 Uiso 1 1 calc R
H34B H 1.6830 0.5608 0.5766 0.031 Uiso 1 1 calc R
C35 C 1.8984(4) 0.5585(3) 0.5824(2) 0.0308(9) Uani 1 1 d .
H35A H 1.9782 0.5856 0.5566 0.037 Uiso 1 1 calc R
H35B H 1.9004 0.4912 0.5744 0.037 Uiso 1 1 calc R
C36 C 1.9164(5) 0.5875(3) 0.6637(2) 0.0400(11) Uani 1 1 d .
H36A H 1.9217 0.6544 0.6717 0.060 Uiso 1 1 calc R
H36B H 2.0030 0.5643 0.6823 0.060 Uiso 1 1 calc R
H36C H 1.8361 0.5625 0.6894 0.060 Uiso 1 1 calc R
C37 C 1.6808(4) 0.4986(3) 0.3156(2) 0.0252(9) Uani 1 1 d .
H37A H 1.7032 0.4448 0.3414 0.030 Uiso 1 1 calc R
H37B H 1.7682 0.5383 0.3152 0.030 Uiso 1 1 calc R
C38 C 1.6390(4) 0.4652(3) 0.2368(2) 0.0266(9) Uani 1 1 d .
H38A H 1.6112 0.5174 0.2106 0.032 Uiso 1 1 calc R
H38B H 1.5573 0.4204 0.2361 0.032 Uiso 1 1 calc R
C39 C 1.7606(4) 0.4206(3) 0.1980(2) 0.0359(10) Uani 1 1 d .
H39A H 1.8404 0.4665 0.1966 0.043 Uiso 1 1 calc R
H39B H 1.7919 0.3708 0.2260 0.043 Uiso 1 1 calc R
C40 C 1.7197(5) 0.3821(4) 0.1206(2) 0.0537(14) Uani 1 1 d .
H40A H 1.6465 0.3327 0.1220 0.081 Uiso 1 1 calc R
H40B H 1.8021 0.3580 0.0965 0.081 Uiso 1 1 calc R
H40C H 1.6842 0.4305 0.0934 0.081 Uiso 1 1 calc R
C41 C 1.2793(4) 0.6942(2) 0.4866(2) 0.0241(9) Uani 1 1 d .
C42 C 1.1940(4) 0.7317(3) 0.5240(2) 0.0257(9) Uani 1 1 d .
C43 C 1.0943(4) 0.7755(3) 0.5637(2) 0.0259(9) Uani 1 1 d .
C44 C 1.0020(4) 0.8124(2) 0.5955(2) 0.0253(9) Uani 1 1 d .
C50 C 0.9773(6) 1.0701(3) 0.5982(3) 0.0520(14) Uani 1 1 d .
H50 H 1.0574 1.0540 0.5713 0.062 Uiso 1 1 calc R
C51 C 0.9716(6) 1.0852(3) 0.6745(3) 0.0574(15) Uani 1 1 d .
H51 H 1.0469 1.0814 0.7085 0.069 Uiso 1 1 calc R
C52 C 0.8349(6) 1.1071(3) 0.6911(3) 0.0543(14) Uani 1 1 d .
H52 H 0.8006 1.1204 0.7388 0.065 Uiso 1 1 calc R
C53 C 0.7567(6) 1.1060(3) 0.6256(3) 0.0556(14) Uani 1 1 d .
H53 H 0.6608 1.1189 0.6210 0.067 Uiso 1 1 calc R
C54 C 0.8449(7) 1.0827(3) 0.5687(3) 0.0584(15) Uani 1 1 d .
H54 H 0.8193 1.0764 0.5182 0.070 Uiso 1 1 calc R
C60 C 1.0721(5) 0.8428(4) 0.7841(3) 0.0547(14) Uani 1 1 d .
H60A H 1.1221 0.8915 0.7602 0.082 Uiso 1 1 calc R
H60B H 1.0821 0.7839 0.7558 0.082 Uiso 1 1 calc R
H60C H 1.1118 0.8408 0.8335 0.082 Uiso 1 1 calc R
C61 C 0.7810(6) 0.7701(4) 0.8284(3) 0.0638(15) Uani 1 1 d .
H61A H 0.8187 0.7625 0.8773 0.096 Uiso 1 1 calc R
H61B H 0.7889 0.7135 0.7967 0.096 Uiso 1 1 calc R
H61C H 0.6821 0.7841 0.8315 0.096 Uiso 1 1 calc R
C62 C 0.8629(6) 0.9722(3) 0.8498(2) 0.0531(13) Uani 1 1 d .
H62A H 0.9158 1.0232 0.8303 0.080 Uiso 1 1 calc R
H62B H 0.8990 0.9645 0.8990 0.080 Uiso 1 1 calc R
H62C H 0.7634 0.9850 0.8520 0.080 Uiso 1 1 calc R
C70 C 0.4036(5) 0.9401(3) 0.6014(3) 0.0507(13) Uani 1 1 d .
H70A H 0.4138 0.8982 0.5576 0.076 Uiso 1 1 calc R
H70B H 0.4445 1.0009 0.5933 0.076 Uiso 1 1 calc R
H70C H 0.3038 0.9440 0.6118 0.076 Uiso 1 1 calc R
C71 C 0.4234(5) 0.7807(3) 0.6966(3) 0.0534(13) Uani 1 1 d .
H71A H 0.4651 0.7628 0.7419 0.080 Uiso 1 1 calc R
H71B H 0.4458 0.7370 0.6557 0.080 Uiso 1 1 calc R
H71C H 0.3213 0.7811 0.7009 0.080 Uiso 1 1 calc R
C72 C 0.4802(5) 0.9780(4) 0.7626(3) 0.0686(17) Uani 1 1 d .
H72A H 0.3810 0.9820 0.7745 0.103 Uiso 1 1 calc R
H72B H 0.5202 1.0386 0.7532 0.103 Uiso 1 1 calc R
H72C H 0.5312 0.9562 0.8038 0.103 Uiso 1 1 calc R
C80 C 0.2269(7) 0.0767(5) 0.9254(4) 0.104(3) Uani 1 1 d .
H80A H 0.2188 0.0164 0.8977 0.156 Uiso 1 1 calc R
H80B H 0.2177 0.1242 0.8919 0.156 Uiso 1 1 calc R
H80C H 0.1525 0.0806 0.9612 0.156 Uiso 1 1 calc R
C81 C 0.3863(9) 0.0919(6) 0.9695(8) 0.228(8) Uani 1 1 d .
H81A H 0.4565 0.1213 0.9388 0.274 Uiso 1 1 calc R
H81B H 0.3802 0.1304 1.0162 0.274 Uiso 1 1 calc R
C82 C 0.4243(7) -0.0025(7) 0.9826(5) 0.129(3) Uani 1 1 d .
H82A H 0.4206 -0.0418 0.9359 0.154 Uiso 1 1 calc R
H82B H 0.3566 -0.0294 1.0160 0.154 Uiso 1 1 calc R

loop_
_atom_site_aniso_label
_atom_site_aniso_U_11
_atom_site_aniso_U_22
_atom_site_aniso_U_33
_atom_site_aniso_U_23
_atom_site_aniso_U_13
_atom_site_aniso_U_12
Co 0.0266(3) 0.0232(3) 0.0249(3) -0.0005(2) 0.0016(2) 0.0023(2)
Si1 0.0244(6) 0.0410(7) 0.0369(7) -0.0017(6) 0.0055(5) 0.0053(5)
Si2 0.0391(7) 0.0388(7) 0.0241(6) -0.0002(5) -0.0011(5) 0.0090(5)
C1 0.0239(19) 0.0201(19) 0.022(2) -0.0037(16) 0.0022(17) 0.0015(15)
C2 0.025(2) 0.023(2) 0.023(2) -0.0002(16) 0.0019(17) 0.0073(16)
C3 0.023(2) 0.035(2) 0.023(2) -0.0030(17) 0.0040(17) 0.0057(17)
C4 0.025(2) 0.0193(19) 0.020(2) -0.0012(15) 0.0024(17) 0.0025(15)
C5 0.026(2) 0.0205(19) 0.029(2) 0.0012(17) 0.0019(18) 0.0025(16)
C6 0.024(2) 0.030(2) 0.026(2) -0.0002(18) -0.0060(18) -0.0010(17)
C7 0.024(2) 0.031(2) 0.026(2) 0.0006(18) -0.0057(18) 0.0020(17)
C8 0.021(2) 0.032(2) 0.025(2) -0.0006(18) -0.0018(17) 0.0035(17)
C9 0.025(2) 0.030(2) 0.020(2) 0.0014(17) -0.0017(17) 0.0021(17)
C10 0.0194(19) 0.027(2) 0.023(2) 0.0014(16) -0.0060(17) 0.0039(16)
C11 0.021(2) 0.031(2) 0.025(2) -0.0007(17) 0.0018(17) 0.0063(17)
C12 0.024(2) 0.027(2) 0.022(2) -0.0015(16) -0.0035(17) 0.0031(16)
C13 0.0212(19) 0.025(2) 0.024(2) 0.0002(16) -0.0029(17) 0.0001(16)
C14 0.0201(19) 0.031(2) 0.024(2) -0.0013(17) -0.0004(17) 0.0046(16)
C15 0.024(2) 0.036(2) 0.028(2) -0.0034(18) -0.0040(18) 0.0060(18)
C16 0.025(2) 0.048(3) 0.034(2) 0.001(2) -0.002(2) 0.0066(19)
C17 0.030(2) 0.063(3) 0.046(3) -0.002(2) -0.007(2) 0.013(2)
C18 0.051(3) 0.072(4) 0.047(3) -0.007(3) -0.011(3) 0.027(3)
C19 0.025(2) 0.036(2) 0.021(2) -0.0031(18) -0.0039(18) 0.0051(17)
C20 0.027(2) 0.035(2) 0.027(2) 0.0010(18) -0.0019(18) 0.0054(18)
C21 0.037(2) 0.035(2) 0.026(2) -0.0030(19) 0.002(2) 0.0057(19)
C22 0.052(3) 0.053(3) 0.037(3) -0.004(2) 0.009(2) 0.011(2)
C23 0.025(2) 0.025(2) 0.023(2) -0.0005(17) -0.0014(18) 0.0029(16)
C24 0.024(2) 0.025(2) 0.023(2) 0.0002(16) 0.0012(18) 0.0056(16)
C25 0.023(2) 0.025(2) 0.022(2) -0.0021(16) -0.0021(18) 0.0009(16)
C26 0.021(2) 0.025(2) 0.024(2) -0.0025(16) 0.0005(17) 0.0038(16)
C27 0.0180(18) 0.0217(19) 0.028(2) 0.0042(16) -0.0036(17) 0.0032(15)
C28 0.0217(19) 0.027(2) 0.022(2) 0.0013(16) 0.0003(17) 0.0025(16)
C29 0.0170(18) 0.0223(19) 0.024(2) 0.0028(16) 0.0018(16) 0.0046(15)
C30 0.0159(18) 0.0230(19) 0.026(2) 0.0045(16) -0.0009(16) 0.0030(15)
C31 0.023(2) 0.028(2) 0.018(2) 0.0002(16) -0.0035(17) 0.0021(16)
C32 0.0210(19) 0.0219(19) 0.024(2) 0.0001(16) -0.0001(17) 0.0047(15)
C33 0.0173(19) 0.033(2) 0.029(2) 0.0026(18) 0.0003(17) 0.0054(16)
C34 0.024(2) 0.029(2) 0.025(2) 0.0012(17) -0.0008(17) 0.0052(16)
C35 0.021(2) 0.037(2) 0.034(2) 0.0053(19) -0.0069(18) 0.0008(17)
C36 0.037(2) 0.048(3) 0.034(3) 0.002(2) -0.015(2) 0.004(2)
C37 0.0171(18) 0.033(2) 0.025(2) -0.0028(17) -0.0023(17) 0.0077(16)
C38 0.0196(19) 0.034(2) 0.026(2) -0.0007(18) 0.0006(17) 0.0094(17)
C39 0.027(2) 0.049(3) 0.030(2) -0.008(2) 0.0001(19) 0.011(2)
C40 0.047(3) 0.077(4) 0.035(3) -0.018(3) -0.001(2) 0.020(3)
C41 0.0208(19) 0.026(2) 0.025(2) 0.0016(17) -0.0066(18) 0.0024(16)
C42 0.023(2) 0.028(2) 0.026(2) 0.0010(17) 0.0004(18) 0.0075(17)
C43 0.026(2) 0.029(2) 0.023(2) 0.0018(17) -0.0032(18) 0.0038(17)
C44 0.028(2) 0.026(2) 0.022(2) 0.0017(17) 0.0019(18) 0.0084(17)
C50 0.056(3) 0.031(3) 0.069(4) 0.006(2) 0.025(3) -0.013(2)
C51 0.062(3) 0.033(3) 0.074(4) 0.004(3) -0.028(3) -0.013(2)
C52 0.093(4) 0.022(2) 0.047(3) -0.007(2) 0.025(3) 0.001(2)
C53 0.051(3) 0.027(3) 0.090(5) 0.010(3) 0.002(3) 0.006(2)
C54 0.099(5) 0.029(3) 0.047(3) 0.015(2) -0.013(3) -0.011(3)
C60 0.046(3) 0.081(4) 0.037(3) 0.000(3) -0.012(2) 0.020(3)
C61 0.090(4) 0.063(4) 0.040(3) 0.014(3) -0.001(3) 0.002(3)
C62 0.069(3) 0.060(3) 0.029(3) -0.008(2) -0.008(2) 0.016(3)
C70 0.032(2) 0.056(3) 0.064(3) 0.005(3) -0.013(2) 0.006(2)
C71 0.038(3) 0.056(3) 0.068(4) 0.018(3) 0.012(3) -0.004(2)
C72 0.041(3) 0.095(4) 0.064(4) -0.035(3) 0.016(3) 0.011(3)
C80 0.091(5) 0.109(6) 0.118(6) 0.023(5) 0.035(5) 0.033(5)
C81 0.103(7) 0.112(7) 0.51(2) 0.192(11) 0.141(10) 0.050(6)
C82 0.099(6) 0.165(8) 0.115(7) -0.011(6) 0.034(6) -0.030(7)

loop_
_atom_type_symbol
_atom_type_description
_atom_type_scat_dispersion_real
_atom_type_scat_dispersion_imag
_atom_type_scat_source
C C 0.0033 0.0016 'International Tables Vol C Tables 4.2.6.8 and 6.1.1.4'
H H 0.0000 0.0000 'International Tables Vol C Tables 4.2.6.8 and 6.1.1.4'
Si Si 0.0817 0.0704 'International Tables Vol C Tables 4.2.6.8 and 6.1.1.4'
Co Co 0.3494 0.9721 'International Tables Vol C Tables 4.2.6.8 and 6.1.1.4'

loop_
_geom_angle_atom_site_label_1
_geom_angle_atom_site_label_2
_geom_angle_atom_site_label_3
_geom_angle
_geom_angle_site_symmetry_3
C2 Co C3 43.72(15) .
C2 Co C1 43.44(14) .
C3 Co C1 62.65(15) .
C2 Co C4 63.49(15) .
C3 Co C4 43.39(15) .
C1 Co C4 43.11(14) .
C2 Co C52 117.99(18) .
C3 Co C52 119.86(18) .
C1 Co C52 154.1(2) .
C4 Co C52 157.1(2) .
C2 Co C54 175.14(18) .
C3 Co C54 134.7(2) .
C1 Co C54 132.12(19) .
C4 Co C54 112.05(18) .
C52 Co C54 66.9(2) .
C2 Co C50 140.9(2) .
C3 Co C50 170.8(2) .
C1 Co C50 114.47(18) .
C4 Co C50 128.10(18) .
C52 Co C50 66.9(2) .
C54 Co C50 39.8(2) .
C2 Co C53 144.0(2) .
C3 Co C53 113.62(18) .
C1 Co C53 165.8(2) .
C4 Co C53 124.10(19) .
C52 Co C53 40.0(2) .
C54 Co C53 39.6(2) .
C50 Co C53 66.8(2) .
C2 Co C51 116.50(19) .
C3 Co C51 149.2(2) .
C1 Co C51 123.64(19) .
C4 Co C51 162.7(2) .
C52 Co C51 39.9(2) .
C54 Co C51 67.1(2) .
C50 Co C51 40.0(2) .
C53 Co C51 67.2(2) .
C70 Si1 C72 109.5(3) .
C70 Si1 C71 111.1(2) .
C72 Si1 C71 110.6(3) .
C70 Si1 C3 108.2(2) .
C72 Si1 C3 110.9(2) .
C71 Si1 C3 106.6(2) .
C62 Si2 C2 113.18(19) .
C62 Si2 C60 109.4(2) .
C2 Si2 C60 106.78(19) .
C62 Si2 C61 108.4(2) .
C2 Si2 C61 108.3(2) .
C60 Si2 C61 110.9(3) .
C44 C1 C4 130.0(3) .
C44 C1 C2 138.0(3) .
C4 C1 C2 91.0(3) .
C44 C1 Co 129.3(3) .
C4 C1 Co 68.53(19) .
C2 C1 Co 68.21(19) .
C1 C2 C3 88.9(3) .
C1 C2 Si2 132.5(3) .
C3 C2 Si2 137.8(3) .
C1 C2 Co 68.3(2) .
C3 C2 Co 68.2(2) .
Si2 C2 Co 127.7(2) .
C4 C3 C2 90.4(3) .
C4 C3 Si1 130.2(3) .
C2 C3 Si1 138.0(3) .
C4 C3 Co 68.4(2) .
C2 C3 Co 68.1(2) .
Si1 C3 Co 130.6(2) .
C5 C4 C1 130.7(3) .
C5 C4 C3 139.0(3) .
C1 C4 C3 89.6(3) .
C5 C4 Co 127.5(3) .
C1 C4 Co 68.4(2) .
C3 C4 Co 68.2(2) .
C6 C5 C4 172.4(4) .
C5 C6 C7 177.3(4) .
C8 C7 C6 177.1(4) .
C7 C8 C9 176.6(4) .
C14 C9 C10 118.3(3) .
C14 C9 C8 121.1(3) .
C10 C9 C8 120.5(3) .
C11 C10 C9 118.8(3) .
C11 C10 C23 119.5(3) .
C9 C10 C23 121.6(3) .
C12 C11 C10 122.9(3) .
C11 C12 C13 118.4(3) .
C11 C12 C19 121.2(3) .
C13 C12 C19 120.4(3) .
C14 C13 C12 119.1(3) .
C14 C13 C15 121.9(3) .
C12 C13 C15 119.0(3) .
C13 C14 C9 122.5(3) .
C13 C15 C16 116.7(3) .
C15 C16 C17 113.3(3) .
C18 C17 C16 115.9(4) .
C12 C19 C20 117.0(3) .
C19 C20 C21 113.0(3) .
C22 C21 C20 112.0(4) .
C24 C23 C10 176.3(4) .
C23 C24 C25 178.6(4) .
C26 C25 C24 178.5(4) .
C25 C26 C27 178.4(4) .
C32 C27 C28 118.6(3) .
C32 C27 C26 121.1(3) .
C28 C27 C26 120.3(3) .
C29 C28 C27 121.7(3) .
C28 C29 C30 119.2(3) .
C28 C29 C37 121.2(3) .
C30 C29 C37 119.5(3) .
C31 C30 C29 119.1(3) .
C31 C30 C33 120.8(3) .
C29 C30 C33 120.2(3) .
C30 C31 C32 122.1(3) .
C31 C32 C27 119.1(3) .
C31 C32 C41 120.2(3) .
C27 C32 C41 120.7(3) .
C30 C33 C34 116.4(3) .
C35 C34 C33 113.1(3) .
C34 C35 C36 112.6(3) .
C29 C37 C38 117.0(3) .
C37 C38 C39 110.8(3) .
C40 C39 C38 112.0(3) .
C42 C41 C32 178.6(4) .
C41 C42 C43 177.5(4) .
C44 C43 C42 176.5(4) .
C43 C44 C1 170.6(4) .
C54 C50 C51 108.1(5) .
C54 C50 Co 69.9(3) .
C51 C50 Co 70.1(3) .
C52 C51 C50 107.3(5) .
C52 C51 Co 69.6(3) .
C50 C51 Co 69.8(3) .
C51 C52 C53 108.5(5) .
C51 C52 Co 70.5(3) .
C53 C52 Co 70.3(3) .
C54 C53 C52 107.6(5) .
C54 C53 Co 69.9(3) .
C52 C53 Co 69.6(3) .
C53 C54 C50 108.5(5) .
C53 C54 Co 70.4(3) .
C50 C54 Co 70.3(3) .
C82 C81 C80 104.6(8) .
C81 C82 C82 108.9(10) 2_657

loop_
_geom_bond_atom_site_label_1
_geom_bond_atom_site_label_2
_geom_bond_distance
_geom_bond_site_symmetry_2
Co C2 1.982(4) .
Co C3 1.983(4) .
Co C1 1.984(3) .
Co C4 1.986(4) .
Co C52 2.042(4) .
Co C54 2.045(4) .
Co C50 2.050(4) .
Co C53 2.051(4) .
Co C51 2.053(5) .
Si1 C70 1.855(5) .
Si1 C72 1.859(5) .
Si1 C71 1.860(5) .
Si1 C3 1.862(4) .
Si2 C62 1.856(5) .
Si2 C2 1.858(4) .
Si2 C60 1.864(5) .
Si2 C61 1.866(5) .
C1 C44 1.416(5) .
C1 C4 1.458(5) .
C1 C2 1.468(5) .
C2 C3 1.476(5) .
C3 C4 1.467(5) .
C4 C5 1.414(5) .
C5 C6 1.198(5) .
C6 C7 1.376(5) .
C7 C8 1.196(5) .
C8 C9 1.431(5) .
C9 C14 1.406(5) .
C9 C10 1.409(5) .
C10 C11 1.399(5) .
C10 C23 1.437(5) .
C11 C12 1.382(5) .
C12 C13 1.422(5) .
C12 C19 1.508(5) .
C13 C14 1.382(5) .
C13 C15 1.513(5) .
C15 C16 1.519(5) .
C16 C17 1.523(6) .
C17 C18 1.485(7) .
C19 C20 1.521(5) .
C20 C21 1.526(5) .
C21 C22 1.520(5) .
C23 C24 1.192(5) .
C24 C25 1.381(5) .
C25 C26 1.197(5) .
C26 C27 1.435(5) .
C27 C32 1.405(5) .
C27 C28 1.407(5) .
C28 C29 1.385(5) .
C29 C30 1.408(5) .
C29 C37 1.511(5) .
C30 C31 1.383(5) .
C30 C33 1.520(5) .
C31 C32 1.392(5) .
C32 C41 1.431(5) .
C33 C34 1.523(5) .
C34 C35 1.512(5) .
C35 C36 1.519(6) .
C37 C38 1.525(5) .
C38 C39 1.526(5) .
C39 C40 1.516(6) .
C41 C42 1.203(5) .
C42 C43 1.368(5) .
C43 C44 1.198(5) .
C50 C54 1.394(7) .
C50 C51 1.404(7) .
C51 C52 1.397(7) .
C52 C53 1.401(7) .
C53 C54 1.389(7) .
C80 C81 1.702(13) .
C81 C82 1.496(10) .
C82 C82 1.563(15) 2_657
